data_7012355
loop_
_publ_author_name
'J\'er\^ome Elha\"ik'
'Victoria A. Money'
'Simon A. Barrett'
'Colin A. Kilner'
'Ivana Radosavljevic Evans'
'Malcolm A. Halcrow'

_publ_section_title
;
 The spin-states and spin-crossover behaviour of iron(II) complexes of
 2,6-dipyrazol-1-ylpyrazine derivatives
;
_journal_issue 10
_journal_name_full 'Dalton Trans.'
_journal_page_first 2053
_journal_page_last 2060
_journal_paper_doi 10.1039/b210368k
_journal_year 2003
_chemical_formula_moiety 'C28 H32 Fe N12, 2[B F4], 0.5[C3 H6 O], 0.1[H2 O]'
_chemical_formula_sum 'C29.5 H35 B2 F8 Fe N12 O0.6'
_chemical_formula_weight 796.76
_chemical_name_systematic
; 
Bis[2,6-bis(3,5-dimethylpyrazol-1-yl)pyrazine]iron(II) 
ditetrafluoroborate hemiacetone solvate
;
_space_group_IT_number 14
_symmetry_cell_setting monoclinic
_symmetry_space_group_name_Hall '-P 2ybc'
_symmetry_space_group_name_H-M 'P 1 21/c 1'
_atom_sites_solution_hydrogens geom
_atom_sites_solution_primary direct
_atom_sites_solution_secondary difmap
_audit_creation_method SHELXL-97
_cell_angle_alpha 90.00
_cell_angle_beta 92.8371(6)
_cell_angle_gamma 90.00
_cell_formula_units_Z 8
_cell_length_a 11.3306(1)
_cell_length_b 15.2392(2)
_cell_length_c 40.5559(5)
_cell_measurement_reflns_used 62394
_cell_measurement_temperature 150(2)
_cell_measurement_theta_max 27.48
_cell_measurement_theta_min 2.76
_cell_volume 6994.17(14)
_computing_cell_refinement 'DENZO-SMN (Otwinowski & Minor, 1996)'
_computing_data_collection 'COLLECT (Nonius, 1999)'
_computing_data_reduction 'DENZO-SMN (Otwinowski & Minor, 1996)'
_computing_molecular_graphics 'ORTEX (McArdle, 1995)'
_computing_publication_material 'local program'
_computing_structure_refinement 'SHELXL-97 (Sheldrick, 1997)'
_computing_structure_solution 'SHELXS-97 (Sheldrick, 1990)'
_diffrn_ambient_temperature 150(2)
_diffrn_detector_area_resol_mean 9.091
_diffrn_measured_fraction_theta_full 0.995
_diffrn_measured_fraction_theta_max 0.995
_diffrn_measurement_device_type 'Nonius KappaCCD diffractometer'
_diffrn_measurement_method 'Area detector scans'
_diffrn_radiation_monochromator graphite
_diffrn_radiation_source 'fine-focus sealed tube'
_diffrn_radiation_type MoK\a
_diffrn_radiation_wavelength 0.71073
_diffrn_reflns_av_R_equivalents 0.1278
_diffrn_reflns_av_sigmaI/netI 0.1418
_diffrn_reflns_limit_h_max 14
_diffrn_reflns_limit_h_min -14
_diffrn_reflns_limit_k_max 19
_diffrn_reflns_limit_k_min -19
_diffrn_reflns_limit_l_max 52
_diffrn_reflns_limit_l_min -52
_diffrn_reflns_number 62394
_diffrn_reflns_theta_full 27.48
_diffrn_reflns_theta_max 27.48
_diffrn_reflns_theta_min 2.76
_exptl_absorpt_coefficient_mu 0.518
_exptl_absorpt_correction_T_max 0.9500
_exptl_absorpt_correction_T_min 0.8476
_exptl_absorpt_correction_type multi-scan
_exptl_absorpt_process_details
;
Using multiple and symmetry-related data measurements via the 
program SORTAV
See R.H. Blessing, Acta Cryst (1995), A51, 33-38 
;
_exptl_crystal_colour 'Dark brown'
_exptl_crystal_density_diffrn 1.513
_exptl_crystal_density_method 'not measured'
_exptl_crystal_description Plate
_exptl_crystal_F_000 3270
_exptl_crystal_size_max 0.33
_exptl_crystal_size_mid 0.33
_exptl_crystal_size_min 0.10
_refine_diff_density_max 0.560
_refine_diff_density_min -0.554
_refine_diff_density_rms 0.095
_refine_ls_extinction_method none
_refine_ls_goodness_of_fit_ref 0.955
_refine_ls_hydrogen_treatment constr
_refine_ls_matrix_type full
_refine_ls_number_parameters 1047
_refine_ls_number_reflns 15966
_refine_ls_number_restraints 89
_refine_ls_restrained_S_all 0.973
_refine_ls_R_factor_all 0.1587
_refine_ls_R_factor_gt 0.0607
_refine_ls_shift/su_max 0.001
_refine_ls_shift/su_mean 0.000
_refine_ls_structure_factor_coef Fsqd
_refine_ls_weighting_details 'calc w=1/[\s^2^(Fo^2^)+(0.0750P)^2^+0.0000P] where P=(Fo^2^+2Fc^2^)/3'
_refine_ls_weighting_scheme calc
_refine_ls_wR_factor_gt 0.1255
_refine_ls_wR_factor_ref 0.1620
_reflns_number_gt 7795
_reflns_number_total 15966
_reflns_threshold_expression >2sigma(I)
_cod_data_source_file b210368k.txt
_cod_data_source_block je12
_cod_depositor_comments
;
The following automatic conversions were performed:
'_symmetry_cell_setting' value 'Monoclinic' changed to 'monoclinic'
according to '/home/saulius/struct/CIF-dictionaries/cif_core.dic'
dictionary named 'cif_core.dic' version 2.4.1 from 2010-06-29.

Automatic conversion script
Id: cif_fix_enum 1527 2010-12-29 10:47:43Z saulius 
;
_cod_original_sg_symbol_H-M 'P 21/c'
_cod_original_formula_sum 'C29.50 H35 B2 F8 Fe N12 O0.60'
_cod_database_code 7012355

loop_
_symmetry_equiv_pos_as_xyz
'x, y, z'
'-x, y+1/2, -z+1/2'
'-x, -y, -z'
'x, -y-1/2, z-1/2'

loop_
_atom_site_label
_atom_site_type_symbol
_atom_site_fract_x
_atom_site_fract_y
_atom_site_fract_z
_atom_site_U_iso_or_equiv
_atom_site_adp_type
_atom_site_occupancy
_atom_site_symmetry_multiplicity
_atom_site_calc_flag
_atom_site_refinement_flags
_atom_site_disorder_assembly
_atom_site_disorder_group
Fe1 Fe 0.15533(5) 0.33074(3) 0.210607(12) 0.02496(15) Uani 1 1 d . . .
N2 N 0.1864(3) 0.31760(18) 0.25631(7) 0.0244(7) Uani 1 1 d . . .
C3 C 0.2132(3) 0.2381(2) 0.26929(8) 0.0251(8) Uani 1 1 d . . .
C4 C 0.2364(4) 0.2292(2) 0.30319(9) 0.0321(10) Uani 1 1 d . . .
H4 H 0.2540 0.1729 0.3122 0.039 Uiso 1 1 calc R . .
N5 N 0.2342(3) 0.2988(2) 0.32314(7) 0.0331(8) Uani 1 1 d . . .
C6 C 0.2060(4) 0.3773(2) 0.31029(9) 0.0331(10) Uani 1 1 d . . .
H6 H 0.2031 0.4271 0.3244 0.040 Uiso 1 1 calc R . .
C7 C 0.1808(3) 0.3870(2) 0.27681(8) 0.0253(9) Uani 1 1 d . . .
N8 N 0.2106(3) 0.17371(18) 0.24488(7) 0.0261(7) Uani 1 1 d . . .
N9 N 0.1892(3) 0.20216(19) 0.21249(7) 0.0257(7) Uani 1 1 d . . .
C10 C 0.2013(3) 0.1314(2) 0.19388(9) 0.0296(9) Uani 1 1 d . . .
C11 C 0.2285(4) 0.0581(2) 0.21365(9) 0.0315(10) Uani 1 1 d . . .
H11 H 0.2405 0.0000 0.2060 0.038 Uiso 1 1 calc R . .
C12 C 0.2346(3) 0.0846(2) 0.24571(9) 0.0297(9) Uani 1 1 d . . .
C13 C 0.1884(4) 0.1318(2) 0.15699(9) 0.0388(11) Uani 1 1 d . . .
H13A H 0.1083 0.1507 0.1500 0.058 Uiso 1 1 calc R . .
H13B H 0.2024 0.0726 0.1486 0.058 Uiso 1 1 calc R . .
H13C H 0.2460 0.1725 0.1482 0.058 Uiso 1 1 calc R . .
C14 C 0.2599(4) 0.0343(2) 0.27682(9) 0.0386(11) Uani 1 1 d . . .
H14A H 0.2704 -0.0279 0.2716 0.058 Uiso 1 1 calc R . .
H14B H 0.1938 0.0409 0.2913 0.058 Uiso 1 1 calc R . .
H14C H 0.3323 0.0569 0.2880 0.058 Uiso 1 1 calc R . .
N15 N 0.1452(3) 0.46199(18) 0.25926(7) 0.0267(7) Uani 1 1 d . . .
N16 N 0.1341(3) 0.45333(18) 0.22503(7) 0.0268(7) Uani 1 1 d . . .
C17 C 0.0990(4) 0.5309(2) 0.21379(9) 0.0316(9) Uani 1 1 d . . .
C18 C 0.0826(4) 0.5882(2) 0.24057(9) 0.0358(10) Uani 1 1 d . . .
H18 H 0.0551 0.6470 0.2390 0.043 Uiso 1 1 calc R . .
C19 C 0.1130(3) 0.5447(2) 0.26882(9) 0.0300(9) Uani 1 1 d . . .
C20 C 0.0833(5) 0.5497(3) 0.17787(10) 0.0502(13) Uani 1 1 d . . .
H20A H 0.1599 0.5458 0.1678 0.075 Uiso 1 1 calc R . .
H20B H 0.0509 0.6089 0.1747 0.075 Uiso 1 1 calc R . .
H20C H 0.0287 0.5067 0.1675 0.075 Uiso 1 1 calc R . .
C21 C 0.1112(4) 0.5743(2) 0.30374(9) 0.0396(11) Uani 1 1 d . . .
H21A H 0.0754 0.6327 0.3046 0.059 Uiso 1 1 calc R . .
H21B H 0.1922 0.5767 0.3133 0.059 Uiso 1 1 calc R . .
H21C H 0.0649 0.5329 0.3163 0.059 Uiso 1 1 calc R . .
N22 N 0.1207(3) 0.33591(17) 0.16479(7) 0.0241(7) Uani 1 1 d . . .
C23 C 0.2083(3) 0.3490(2) 0.14380(9) 0.0277(9) Uani 1 1 d . . .
C24 C 0.1850(4) 0.3405(2) 0.11017(9) 0.0314(9) Uani 1 1 d . . .
H24 H 0.2475 0.3478 0.0957 0.038 Uiso 1 1 calc R . .
N25 N 0.0761(3) 0.32226(19) 0.09755(7) 0.0320(8) Uani 1 1 d . . .
C26 C -0.0105(4) 0.3107(2) 0.11832(9) 0.0287(9) Uani 1 1 d . . .
H26 H -0.0884 0.2984 0.1098 0.034 Uiso 1 1 calc R . .
C27 C 0.0126(3) 0.3164(2) 0.15221(8) 0.0252(9) Uani 1 1 d . . .
N28 N 0.3143(3) 0.36758(19) 0.16099(7) 0.0300(8) Uani 1 1 d . . .
N29 N 0.3148(3) 0.35770(19) 0.19539(7) 0.0284(7) Uani 1 1 d . . .
C30 C 0.4219(4) 0.3824(2) 0.20658(9) 0.0312(9) Uani 1 1 d . . .
C31 C 0.4902(4) 0.4080(3) 0.18000(9) 0.0367(10) Uani 1 1 d . . .
H31 H 0.5699 0.4275 0.1816 0.044 Uiso 1 1 calc R . .
C32 C 0.4214(4) 0.3997(2) 0.15176(9) 0.0335(10) Uani 1 1 d . . .
C33 C 0.4571(4) 0.3832(3) 0.24249(9) 0.0387(10) Uani 1 1 d . . .
H33A H 0.4221 0.4344 0.2529 0.058 Uiso 1 1 calc R . .
H33B H 0.5434 0.3863 0.2454 0.058 Uiso 1 1 calc R . .
H33C H 0.4289 0.3295 0.2528 0.058 Uiso 1 1 calc R . .
C34 C 0.4486(4) 0.4208(3) 0.11701(10) 0.0506(13) Uani 1 1 d . . .
H34A H 0.4537 0.3663 0.1043 0.076 Uiso 1 1 calc R . .
H34B H 0.5242 0.4520 0.1168 0.076 Uiso 1 1 calc R . .
H34C H 0.3859 0.4579 0.1071 0.076 Uiso 1 1 calc R . .
N35 N -0.0670(3) 0.30310(18) 0.17717(7) 0.0259(7) Uani 1 1 d . . .
N36 N -0.0187(3) 0.31407(18) 0.20933(7) 0.0263(7) Uani 1 1 d . . .
C37 C -0.1100(4) 0.3107(2) 0.22868(9) 0.0269(9) Uani 1 1 d . . .
C38 C -0.2146(4) 0.2955(2) 0.20945(9) 0.0296(9) Uani 1 1 d . . .
H38 H -0.2913 0.2892 0.2176 0.036 Uiso 1 1 calc R . .
C39 C -0.1875(3) 0.2914(2) 0.17711(9) 0.0260(9) Uani 1 1 d . . .
C40 C -0.0989(3) 0.3267(2) 0.26493(8) 0.0312(9) Uani 1 1 d . . .
H40A H -0.0348 0.2907 0.2748 0.047 Uiso 1 1 calc R . .
H40B H -0.1733 0.3112 0.2748 0.047 Uiso 1 1 calc R . .
H40C H -0.0816 0.3888 0.2691 0.047 Uiso 1 1 calc R . .
C41 C -0.2654(4) 0.2743(3) 0.14713(9) 0.0356(10) Uani 1 1 d . . .
H41A H -0.2358 0.2233 0.1354 0.053 Uiso 1 1 calc R . .
H41B H -0.2655 0.3258 0.1326 0.053 Uiso 1 1 calc R . .
H41C H -0.3460 0.2627 0.1537 0.053 Uiso 1 1 calc R . .
Fe42 Fe 0.17819(5) 0.74670(3) 0.044921(12) 0.02699(15) Uani 1 1 d . . .
N43 N 0.2204(3) 0.73082(19) 0.00095(7) 0.0268(7) Uani 1 1 d . . .
C44 C 0.2582(3) 0.7990(2) -0.01670(9) 0.0292(9) Uani 1 1 d . . .
C45 C 0.2738(4) 0.7892(3) -0.05028(9) 0.0362(10) Uani 1 1 d . . .
H45 H 0.2980 0.8381 -0.0629 0.043 Uiso 1 1 calc R . .
N46 N 0.2551(3) 0.7120(2) -0.06494(8) 0.0387(9) Uani 1 1 d . . .
C47 C 0.2230(4) 0.6431(3) -0.04720(9) 0.0358(10) Uani 1 1 d . . .
H47 H 0.2108 0.5876 -0.0575 0.043 Uiso 1 1 calc R . .
C48 C 0.2074(3) 0.6527(2) -0.01382(9) 0.0304(9) Uani 1 1 d . . .
N49 N 0.2703(3) 0.87423(19) 0.00275(7) 0.0287(7) Uani 1 1 d . . .
N50 N 0.2255(3) 0.86729(19) 0.03440(7) 0.0290(7) Uani 1 1 d . . .
C51 C 0.2376(4) 0.9473(2) 0.04728(9) 0.0344(10) Uani 1 1 d . . .
C52 C 0.2915(4) 1.0036(3) 0.02522(9) 0.0348(10) Uani 1 1 d . . .
H52 H 0.3107 1.0635 0.0291 0.042 Uiso 1 1 calc R . .
C53 C 0.3116(3) 0.9578(2) -0.00267(9) 0.0324(9) Uani 1 1 d . . .
C54 C 0.1926(4) 0.9699(3) 0.08026(10) 0.0445(12) Uani 1 1 d . . .
H54A H 0.1075 0.9581 0.0802 0.067 Uiso 1 1 calc R . .
H54B H 0.2071 1.0322 0.0849 0.067 Uiso 1 1 calc R . .
H54C H 0.2336 0.9342 0.0973 0.067 Uiso 1 1 calc R . .
C55 C 0.3693(4) 0.9849(3) -0.03323(9) 0.0371(10) Uani 1 1 d . . .
H55A H 0.3097 0.9892 -0.0515 0.056 Uiso 1 1 calc R . .
H55B H 0.4289 0.9413 -0.0386 0.056 Uiso 1 1 calc R . .
H55C H 0.4074 1.0421 -0.0297 0.056 Uiso 1 1 calc R . .
N56 N 0.1708(3) 0.58845(19) 0.00849(7) 0.0300(8) Uani 1 1 d . . .
N57 N 0.1451(3) 0.61912(19) 0.03985(7) 0.0292(8) Uani 1 1 d . . .
C58 C 0.1183(4) 0.5484(2) 0.05673(9) 0.0321(9) Uani 1 1 d . . .
C59 C 0.1268(4) 0.4726(2) 0.03723(9) 0.0393(11) Uani 1 1 d . . .
H59 H 0.1111 0.4142 0.0438 0.047 Uiso 1 1 calc R . .
C60 C 0.1619(4) 0.4987(2) 0.00701(9) 0.0348(10) Uani 1 1 d . . .
C61 C 0.0842(4) 0.5552(3) 0.09213(9) 0.0455(12) Uani 1 1 d . . .
H61A H 0.1551 0.5654 0.1064 0.068 Uiso 1 1 calc R . .
H61B H 0.0463 0.5004 0.0986 0.068 Uiso 1 1 calc R . .
H61C H 0.0289 0.6041 0.0943 0.068 Uiso 1 1 calc R . .
C62 C 0.1902(4) 0.4454(3) -0.02235(10) 0.0460(12) Uani 1 1 d . . .
H62A H 0.1851 0.3829 -0.0169 0.069 Uiso 1 1 calc R . .
H62B H 0.2704 0.4592 -0.0287 0.069 Uiso 1 1 calc R . .
H62C H 0.1336 0.4590 -0.0407 0.069 Uiso 1 1 calc R . .
N63 N 0.1348(3) 0.76200(18) 0.08879(7) 0.0265(7) Uani 1 1 d . . .
C64 C 0.0225(3) 0.7798(2) 0.09537(9) 0.0259(9) Uani 1 1 d . . .
C65 C -0.0099(4) 0.7891(2) 0.12770(9) 0.0309(9) Uani 1 1 d . . .
H65 H -0.0900 0.8008 0.1320 0.037 Uiso 1 1 calc R . .
N66 N 0.0700(3) 0.7819(2) 0.15263(7) 0.0337(8) Uani 1 1 d . . .
C67 C 0.1820(4) 0.7638(2) 0.14636(9) 0.0352(10) Uani 1 1 d . . .
H67 H 0.2396 0.7590 0.1641 0.042 Uiso 1 1 calc R . .
C68 C 0.2153(3) 0.7520(2) 0.11405(8) 0.0271(9) Uani 1 1 d . . .
N69 N -0.0487(3) 0.78604(19) 0.06634(7) 0.0283(7) Uani 1 1 d . . .
N70 N 0.0097(3) 0.77792(19) 0.03681(7) 0.0286(7) Uani 1 1 d . . .
C71 C -0.0719(4) 0.7922(2) 0.01279(9) 0.0307(9) Uani 1 1 d . . .
C72 C -0.1832(4) 0.8070(2) 0.02650(9) 0.0340(10) Uani 1 1 d . . .
H72 H -0.2560 0.8170 0.0145 0.041 Uiso 1 1 calc R . .
C73 C -0.1668(4) 0.8041(2) 0.05993(9) 0.0291(9) Uani 1 1 d . . .
C74 C -0.0446(4) 0.7944(3) -0.02294(9) 0.0434(11) Uani 1 1 d . . .
H74A H 0.0064 0.8448 -0.0270 0.065 Uiso 1 1 calc R . .
H74B H -0.1183 0.7997 -0.0365 0.065 Uiso 1 1 calc R . .
H74C H -0.0040 0.7401 -0.0287 0.065 Uiso 1 1 calc R . .
C75 C -0.2522(4) 0.8154(3) 0.08606(10) 0.0395(11) Uani 1 1 d . . .
H75A H -0.2457 0.7658 0.1014 0.059 Uiso 1 1 calc R . .
H75B H -0.3325 0.8180 0.0760 0.059 Uiso 1 1 calc R . .
H75C H -0.2348 0.8701 0.0981 0.059 Uiso 1 1 calc R . .
N76 N 0.3249(3) 0.7277(2) 0.10295(7) 0.0309(8) Uani 1 1 d . . .
N77 N 0.3310(3) 0.7197(2) 0.06872(7) 0.0320(8) Uani 1 1 d . . .
C78 C 0.4376(4) 0.6861(3) 0.06408(10) 0.0387(10) Uani 1 1 d . . .
C79 C 0.4986(4) 0.6719(3) 0.09462(10) 0.0439(11) Uani 1 1 d . . .
H79 H 0.5760 0.6484 0.0978 0.053 Uiso 1 1 calc R . .
C80 C 0.4273(4) 0.6976(3) 0.11888(10) 0.0381(10) Uani 1 1 d . . .
C81 C 0.4786(4) 0.6674(4) 0.03026(11) 0.0689(16) Uani 1 1 d . . .
H81A H 0.4341 0.6177 0.0207 0.103 Uiso 1 1 calc R . .
H81B H 0.5630 0.6530 0.0317 0.103 Uiso 1 1 calc R . .
H81C H 0.4656 0.7192 0.0162 0.103 Uiso 1 1 calc R . .
C82 C 0.4488(4) 0.6960(3) 0.15527(10) 0.0545(13) Uani 1 1 d . . .
H82A H 0.5287 0.6742 0.1607 0.082 Uiso 1 1 calc R . .
H82B H 0.3910 0.6573 0.1651 0.082 Uiso 1 1 calc R . .
H82C H 0.4408 0.7555 0.1641 0.082 Uiso 1 1 calc R . .
B83 B 0.8823(5) 0.0436(3) 0.10727(13) 0.0435(13) Uani 1 1 d . . .
F84 F 0.7656(3) 0.0400(2) 0.11548(8) 0.0836(10) Uani 1 1 d . . .
F85 F 0.8907(2) 0.0298(2) 0.07399(6) 0.0718(9) Uani 1 1 d . . .
F86 F 0.9264(3) 0.12433(15) 0.11620(7) 0.0682(8) Uani 1 1 d . . .
F87 F 0.9460(3) -0.01976(16) 0.12472(6) 0.0714(9) Uani 1 1 d . . .
B88 B 0.7773(5) 0.5433(3) 0.12554(13) 0.0435(13) Uani 1 1 d D . .
F89A F 0.7510(9) 0.5440(7) 0.0943(2) 0.063(4) Uiso 0.40 1 d PD A 1
F90A F 0.8490(6) 0.6192(4) 0.13551(16) 0.0338(19) Uiso 0.40 1 d PD A 1
F91A F 0.8489(7) 0.4773(5) 0.1428(2) 0.056(3) Uiso 0.40 1 d PD A 1
F92A F 0.6772(9) 0.5416(8) 0.1451(2) 0.053(4) Uiso 0.40 1 d PD A 1
F89B F 0.7130(7) 0.5199(5) 0.09421(12) 0.079(2) Uani 0.60 1 d PD A .
F90B F 0.8373(8) 0.6206(5) 0.1228(3) 0.054(3) Uiso 0.40 1 d PD A 2
F91B F 0.8470(8) 0.4729(5) 0.1311(3) 0.043(3) Uiso 0.40 1 d PD A 2
F92B F 0.6865(9) 0.5628(6) 0.1460(2) 0.036(3) Uiso 0.40 1 d PD A 2
F90C F 0.8262(16) 0.6194(9) 0.1117(4) 0.081(8) Uiso 0.20 1 d PD A 3
F91C F 0.8592(11) 0.4717(8) 0.1204(3) 0.041(5) Uiso 0.20 1 d PD A 3
F92C F 0.7115(14) 0.5385(13) 0.1491(3) 0.043(5) Uiso 0.20 1 d PD A 3
B93A B 0.4120(12) 0.6533(9) 0.2387(4) 0.029(4) Uani 0.50 1 d PD B 1
F94A F 0.5298(7) 0.6766(6) 0.2338(3) 0.076(4) Uani 0.50 1 d PD B 1
F95A F 0.3388(14) 0.7185(9) 0.2244(4) 0.075(6) Uani 0.50 1 d PD B 1
F96A F 0.3883(9) 0.5744(5) 0.2228(3) 0.075(3) Uani 0.50 1 d PD B 1
F97A F 0.3966(10) 0.6463(7) 0.27175(16) 0.077(3) Uani 0.50 1 d PD B 1
B93B B 0.3961(19) 0.6415(14) 0.2372(5) 0.066(13) Uiso 0.35 1 d PD C 2
F94B F 0.5175(12) 0.6442(9) 0.2334(5) 0.088(7) Uiso 0.35 1 d PD C 2
F95B F 0.3463(17) 0.7214(10) 0.2285(5) 0.033(5) Uiso 0.35 1 d PD C 2
F96B F 0.3557(12) 0.5787(9) 0.2145(3) 0.059(4) Uiso 0.35 1 d PD C 2
F97B F 0.3703(15) 0.6120(10) 0.2682(3) 0.065(5) Uiso 0.35 1 d PD C 2
B93C B 0.422(2) 0.6586(17) 0.2458(6) 0.10(4) Uiso 0.15 1 d PD D 3
F94C F 0.524(2) 0.658(2) 0.2278(5) 0.015(5) Uiso 0.15 1 d PD D 3
F95C F 0.4542(19) 0.6941(13) 0.2762(4) 0.059(7) Uiso 0.15 1 d PD D 3
F96C F 0.335(3) 0.709(2) 0.2294(8) 0.045(14) Uiso 0.15 1 d PD D 3
F97C F 0.380(2) 0.5743(13) 0.2501(7) 0.097(8) Uiso 0.15 1 d PD D 3
B98A B 0.3948(12) 0.2241(9) 0.0574(4) 0.048(5) Uiso 0.40 1 d PD E 1
F99A F 0.4443(8) 0.1812(5) 0.03060(19) 0.048(3) Uiso 0.40 1 d PD E 1
F100A F 0.3012(5) 0.1818(3) 0.06720(13) 0.0407(14) Uiso 0.40 1 d PD E 1
F101A F 0.4830(8) 0.2343(6) 0.0817(2) 0.074(3) Uiso 0.40 1 d PD E 1
F102A F 0.3649(8) 0.3119(4) 0.04816(18) 0.063(2) Uiso 0.40 1 d PD E 1
B98B B 0.4152(7) 0.2451(6) 0.0462(2) 0.044(2) Uani 0.60 1 d PD . .
F99B F 0.4316(11) 0.1892(7) 0.0205(3) 0.041(4) Uiso 0.40 1 d PD F 2
F100B F 0.5002(8) 0.3111(6) 0.0475(2) 0.078(4) Uiso 0.40 1 d PD F 2
F101B F 0.4055(11) 0.2060(7) 0.0756(2) 0.112(4) Uiso 0.40 1 d PD F 2
F102B F 0.3063(6) 0.2918(5) 0.03780(17) 0.0540(19) Uiso 0.40 1 d PD F 2
F99C F 0.4525(18) 0.1939(12) 0.0194(4) 0.043(8) Uiso 0.20 1 d PD F 3
F100C F 0.4708(13) 0.3265(8) 0.0424(4) 0.045(5) Uiso 0.20 1 d PD F 3
F101C F 0.4676(16) 0.2049(11) 0.0759(3) 0.055(5) Uiso 0.20 1 d PD F 3
F102C F 0.2982(10) 0.2480(10) 0.0476(4) 0.071(5) Uiso 0.20 1 d PD F 3
C103 C 0.4512(4) -0.0275(3) 0.14431(13) 0.0570(14) Uani 1 1 d . . .
O104 O 0.3739(4) -0.0724(2) 0.15495(9) 0.0795(11) Uani 1 1 d . . .
C105 C 0.4951(6) -0.0423(5) 0.11110(16) 0.121(3) Uani 1 1 d . . .
H105A H 0.4502 -0.0900 0.1002 0.182 Uiso 1 1 calc R . .
H105B H 0.5790 -0.0580 0.1130 0.182 Uiso 1 1 calc R . .
H105C H 0.4851 0.0115 0.0980 0.182 Uiso 1 1 calc R . .
C106 C 0.5024(5) 0.0477(4) 0.16300(16) 0.112(3) Uani 1 1 d . . .
H106A H 0.4589 0.0567 0.1830 0.168 Uiso 1 1 calc R . .
H106B H 0.4965 0.1006 0.1493 0.168 Uiso 1 1 calc R . .
H106C H 0.5856 0.0358 0.1691 0.168 Uiso 1 1 calc R . .
O107 O 0.5115(18) 0.4674(12) 0.0365(5) 0.083(6) Uiso 0.20 1 d P . .

loop_
_atom_site_aniso_label
_atom_site_aniso_U_11
_atom_site_aniso_U_22
_atom_site_aniso_U_33
_atom_site_aniso_U_23
_atom_site_aniso_U_13
_atom_site_aniso_U_12
Fe1 0.0295(3) 0.0225(3) 0.0229(3) 0.0006(2) 0.0012(2) -0.0005(2)
N2 0.0286(19) 0.0192(16) 0.0254(16) 0.0004(13) 0.0014(14) 0.0000(14)
C3 0.023(2) 0.026(2) 0.0260(19) -0.0026(17) 0.0013(16) -0.0042(17)
C4 0.036(3) 0.031(2) 0.029(2) 0.0018(18) 0.0041(18) 0.0033(18)
N5 0.041(2) 0.0321(19) 0.0262(17) 0.0025(15) 0.0033(16) 0.0051(16)
C6 0.041(3) 0.030(2) 0.028(2) -0.0057(18) 0.0017(19) 0.0015(19)
C7 0.028(2) 0.024(2) 0.024(2) -0.0033(16) 0.0015(17) -0.0019(17)
N8 0.032(2) 0.0223(16) 0.0240(16) 0.0021(14) -0.0005(14) 0.0000(14)
N9 0.027(2) 0.0260(17) 0.0234(16) 0.0016(14) -0.0002(14) 0.0028(14)
C10 0.029(2) 0.024(2) 0.035(2) -0.0074(18) -0.0022(18) 0.0000(17)
C11 0.041(3) 0.020(2) 0.034(2) -0.0038(17) -0.0012(19) 0.0048(18)
C12 0.034(3) 0.020(2) 0.035(2) 0.0030(17) 0.0005(18) -0.0012(17)
C13 0.051(3) 0.030(2) 0.035(2) -0.0074(19) -0.001(2) 0.004(2)
C14 0.054(3) 0.022(2) 0.039(2) 0.0059(18) -0.003(2) 0.000(2)
N15 0.033(2) 0.0241(17) 0.0229(16) -0.0002(13) -0.0010(14) -0.0003(14)
N16 0.033(2) 0.0247(17) 0.0220(16) 0.0006(13) -0.0005(14) -0.0009(14)
C17 0.038(3) 0.023(2) 0.034(2) 0.0013(17) -0.0020(19) 0.0000(18)
C18 0.047(3) 0.019(2) 0.041(2) -0.0015(18) -0.003(2) 0.0036(19)
C19 0.034(3) 0.022(2) 0.035(2) -0.0066(18) 0.0031(19) -0.0005(18)
C20 0.085(4) 0.030(2) 0.035(2) 0.0074(19) -0.002(2) 0.008(2)
C21 0.050(3) 0.029(2) 0.040(2) -0.0075(18) 0.003(2) 0.002(2)
N22 0.027(2) 0.0185(15) 0.0271(16) -0.0001(13) 0.0023(14) -0.0004(14)
C23 0.032(3) 0.025(2) 0.027(2) -0.0010(16) 0.0033(18) -0.0012(17)
C24 0.034(3) 0.034(2) 0.026(2) 0.0017(17) 0.0016(18) -0.0046(19)
N25 0.040(2) 0.0313(18) 0.0241(17) 0.0006(14) 0.0007(16) -0.0012(16)
C26 0.034(3) 0.027(2) 0.025(2) 0.0015(16) 0.0000(18) -0.0009(17)
C27 0.031(2) 0.0199(19) 0.025(2) 0.0017(16) 0.0024(17) 0.0015(17)
N28 0.030(2) 0.0350(19) 0.0248(17) 0.0012(14) 0.0038(15) -0.0069(15)
N29 0.034(2) 0.0276(17) 0.0235(16) -0.0024(13) 0.0022(15) 0.0007(15)
C30 0.030(3) 0.026(2) 0.037(2) -0.0071(18) -0.0002(19) -0.0006(18)
C31 0.028(3) 0.043(2) 0.039(2) -0.007(2) 0.003(2) -0.006(2)
C32 0.032(3) 0.037(2) 0.032(2) -0.0012(19) 0.0037(19) -0.0067(19)
C33 0.034(3) 0.047(3) 0.035(2) -0.002(2) -0.0036(19) -0.004(2)
C34 0.043(3) 0.073(3) 0.037(2) 0.003(2) 0.008(2) -0.024(2)
N35 0.028(2) 0.0262(17) 0.0230(16) 0.0016(13) -0.0019(14) -0.0015(14)
N36 0.034(2) 0.0214(16) 0.0236(16) 0.0019(13) 0.0000(14) -0.0005(14)
C37 0.034(3) 0.0191(19) 0.027(2) 0.0012(16) 0.0030(19) -0.0025(17)
C38 0.032(3) 0.028(2) 0.030(2) -0.0015(17) 0.0082(18) -0.0004(18)
C39 0.024(2) 0.023(2) 0.031(2) 0.0006(16) 0.0018(17) -0.0005(17)
C40 0.032(2) 0.034(2) 0.028(2) -0.0017(17) 0.0059(18) -0.0035(19)
C41 0.028(2) 0.047(3) 0.031(2) -0.0008(19) 0.0013(18) -0.0008(19)
Fe42 0.0293(3) 0.0294(3) 0.0223(3) 0.0015(2) 0.0020(2) 0.0013(3)
N43 0.030(2) 0.0271(18) 0.0234(16) -0.0005(14) -0.0018(14) 0.0013(14)
C44 0.028(2) 0.029(2) 0.031(2) 0.0048(18) 0.0036(18) 0.0012(18)
C45 0.036(3) 0.041(2) 0.033(2) 0.004(2) 0.0064(19) 0.000(2)
N46 0.049(3) 0.041(2) 0.0269(18) -0.0009(16) 0.0038(17) -0.0021(18)
C47 0.042(3) 0.036(2) 0.029(2) -0.0012(19) 0.0055(19) -0.002(2)
C48 0.029(2) 0.034(2) 0.028(2) 0.0023(18) 0.0032(18) 0.0048(18)
N49 0.030(2) 0.0297(18) 0.0266(17) 0.0013(14) 0.0039(15) -0.0018(15)
N50 0.033(2) 0.0305(18) 0.0240(16) -0.0009(14) 0.0026(14) -0.0001(15)
C51 0.036(3) 0.031(2) 0.035(2) 0.0025(19) -0.0015(19) 0.0040(19)
C52 0.035(3) 0.031(2) 0.038(2) 0.0026(19) 0.001(2) 0.0008(19)
C53 0.028(2) 0.031(2) 0.038(2) 0.0066(19) 0.0012(19) -0.0007(18)
C54 0.059(3) 0.034(2) 0.042(3) -0.006(2) 0.012(2) -0.008(2)
C55 0.035(3) 0.039(2) 0.038(2) 0.0056(19) 0.006(2) -0.006(2)
N56 0.038(2) 0.0284(18) 0.0244(17) 0.0015(14) 0.0061(15) 0.0024(15)
N57 0.036(2) 0.0314(18) 0.0201(16) 0.0011(14) 0.0050(14) -0.0010(15)
C58 0.032(3) 0.028(2) 0.036(2) 0.0016(18) 0.0037(19) 0.0010(18)
C59 0.057(3) 0.025(2) 0.036(2) 0.0009(18) 0.006(2) -0.003(2)
C60 0.041(3) 0.029(2) 0.034(2) -0.0001(18) 0.000(2) 0.0004(19)
C61 0.069(4) 0.034(2) 0.035(2) 0.0041(19) 0.017(2) -0.002(2)
C62 0.065(4) 0.033(2) 0.041(3) 0.000(2) 0.012(2) 0.001(2)
N63 0.027(2) 0.0255(17) 0.0266(17) 0.0008(14) -0.0012(14) 0.0001(14)
C64 0.028(2) 0.0205(19) 0.029(2) 0.0018(16) 0.0025(18) -0.0020(17)
C65 0.032(3) 0.033(2) 0.029(2) 0.0002(17) 0.0050(19) 0.0008(18)
N66 0.037(2) 0.0343(19) 0.0295(19) -0.0020(15) 0.0018(17) 0.0018(16)
C67 0.041(3) 0.039(2) 0.025(2) -0.0014(18) -0.0018(19) 0.003(2)
C68 0.033(2) 0.022(2) 0.027(2) -0.0002(17) 0.0016(17) -0.0007(18)
N69 0.028(2) 0.0302(17) 0.0264(17) 0.0009(14) 0.0037(15) 0.0003(15)
N70 0.032(2) 0.0302(18) 0.0236(17) 0.0010(14) 0.0047(15) 0.0011(15)
C71 0.034(3) 0.026(2) 0.032(2) 0.0005(17) -0.0029(19) -0.0006(18)
C72 0.031(3) 0.035(2) 0.036(2) 0.0015(18) -0.0032(19) 0.0055(19)
C73 0.030(3) 0.020(2) 0.037(2) -0.0025(17) 0.0005(19) -0.0001(17)
C74 0.043(3) 0.053(3) 0.034(2) 0.003(2) -0.002(2) 0.003(2)
C75 0.029(3) 0.045(3) 0.045(3) 0.001(2) 0.005(2) 0.004(2)
N76 0.033(2) 0.0372(19) 0.0226(16) 0.0005(14) 0.0000(15) 0.0008(16)
N77 0.034(2) 0.0368(19) 0.0248(17) 0.0022(14) 0.0028(15) 0.0012(16)
C78 0.032(3) 0.044(3) 0.040(2) 0.004(2) 0.001(2) 0.005(2)
C79 0.030(3) 0.055(3) 0.047(3) 0.009(2) -0.003(2) 0.008(2)
C80 0.032(3) 0.045(3) 0.037(2) 0.003(2) -0.008(2) -0.002(2)
C81 0.049(4) 0.116(5) 0.043(3) -0.002(3) 0.010(2) 0.029(3)
C82 0.041(3) 0.079(4) 0.042(3) -0.002(2) -0.008(2) 0.008(3)
B83 0.044(4) 0.036(3) 0.050(3) -0.002(3) 0.003(3) -0.011(3)
F84 0.047(2) 0.112(3) 0.094(2) -0.0430(19) 0.0230(17) -0.0207(17)
F85 0.056(2) 0.116(3) 0.0436(16) -0.0116(15) 0.0023(14) 0.0005(17)
F86 0.070(2) 0.0331(15) 0.100(2) 0.0001(14) -0.0067(17) -0.0065(14)
F87 0.111(3) 0.0388(15) 0.0653(18) 0.0108(13) 0.0166(17) 0.0259(16)
B88 0.048(4) 0.029(3) 0.054(3) 0.012(3) 0.009(3) 0.005(2)
F89B 0.114(6) 0.090(5) 0.036(3) -0.029(3) 0.025(3) -0.015(5)
B93A 0.019(7) 0.036(8) 0.035(7) 0.004(5) 0.016(5) 0.011(5)
F94A 0.028(4) 0.052(6) 0.145(9) -0.033(5) -0.015(4) -0.001(4)
F95A 0.083(8) 0.082(7) 0.063(9) 0.010(5) 0.025(5) 0.048(5)
F96A 0.101(8) 0.031(4) 0.091(7) -0.002(4) -0.015(6) -0.002(4)
F97A 0.109(9) 0.090(9) 0.034(4) 0.010(5) 0.017(4) 0.052(8)
B98B 0.041(6) 0.046(6) 0.045(6) -0.002(5) 0.006(5) 0.003(5)
C103 0.033(3) 0.065(4) 0.072(4) -0.009(3) 0.000(3) 0.004(3)
O104 0.073(3) 0.077(3) 0.089(3) 0.006(2) 0.008(2) -0.006(2)
C105 0.064(5) 0.186(8) 0.117(6) -0.070(5) 0.039(4) -0.036(5)
C106 0.058(5) 0.144(6) 0.136(6) -0.077(5) 0.015(4) -0.027(4)

loop_
_atom_type_symbol
_atom_type_description
_atom_type_scat_dispersion_real
_atom_type_scat_dispersion_imag
_atom_type_scat_source
H H 0.0000 0.0000 'International Tables Vol C Tables 4.2.6.8 and 6.1.1.4'
N N 0.0061 0.0033 'International Tables Vol C Tables 4.2.6.8 and 6.1.1.4'
Fe Fe 0.3463 0.8444 'International Tables Vol C Tables 4.2.6.8 and 6.1.1.4'
B B 0.0013 0.0007 'International Tables Vol C Tables 4.2.6.8 and 6.1.1.4'
C C 0.0033 0.0016 'International Tables Vol C Tables 4.2.6.8 and 6.1.1.4'
F F 0.0171 0.0103 'International Tables Vol C Tables 4.2.6.8 and 6.1.1.4'
O O 0.0106 0.0060 'International Tables Vol C Tables 4.2.6.8 and 6.1.1.4'

loop_
_geom_angle_atom_site_label_1
_geom_angle_atom_site_label_2
_geom_angle_atom_site_label_3
_geom_angle
_geom_angle_site_symmetry_1
_geom_angle_site_symmetry_3
_geom_angle_publ_flag
N2 Fe1 N22 176.10(12) . . ?
N2 Fe1 N16 80.12(12) . . ?
N22 Fe1 N16 103.32(12) . . ?
N2 Fe1 N29 101.53(13) . . ?
N22 Fe1 N29 80.37(13) . . ?
N16 Fe1 N29 91.27(12) . . ?
N2 Fe1 N36 98.59(12) . . ?
N22 Fe1 N36 79.70(12) . . ?
N16 Fe1 N36 89.63(12) . . ?
N29 Fe1 N36 159.71(12) . . ?
N2 Fe1 N9 80.30(12) . . ?
N22 Fe1 N9 96.27(12) . . ?
N16 Fe1 N9 160.41(12) . . ?
N29 Fe1 N9 92.24(12) . . ?
N36 Fe1 N9 93.67(12) . . ?
C3 N2 C7 118.7(3) . . ?
C3 N2 Fe1 120.5(2) . . ?
C7 N2 Fe1 120.8(2) . . ?
N2 C3 C4 120.0(3) . . ?
N2 C3 N8 111.0(3) . . ?
C4 C3 N8 128.9(3) . . ?
N5 C4 C3 120.8(3) . . ?
C4 N5 C6 119.1(3) . . ?
N5 C6 C7 120.8(3) . . ?
N2 C7 C6 120.6(3) . . ?
N2 C7 N15 110.4(3) . . ?
C6 C7 N15 129.0(3) . . ?
C12 N8 N9 110.7(3) . . ?
C12 N8 C3 132.6(3) . . ?
N9 N8 C3 116.6(3) . . ?
C10 N9 N8 105.4(3) . . ?
C10 N9 Fe1 143.2(3) . . ?
N8 N9 Fe1 111.4(2) . . ?
N9 C10 C11 110.4(3) . . ?
N9 C10 C13 123.9(3) . . ?
C11 C10 C13 125.7(3) . . ?
C12 C11 C10 108.0(3) . . ?
C11 C12 N8 105.5(3) . . ?
C11 C12 C14 130.8(3) . . ?
N8 C12 C14 123.6(3) . . ?
C19 N15 N16 110.8(3) . . ?
C19 N15 C7 133.0(3) . . ?
N16 N15 C7 116.1(3) . . ?
C17 N16 N15 105.7(3) . . ?
C17 N16 Fe1 141.5(3) . . ?
N15 N16 Fe1 112.2(2) . . ?
N16 C17 C18 109.7(3) . . ?
N16 C17 C20 122.0(3) . . ?
C18 C17 C20 128.4(3) . . ?
C19 C18 C17 108.1(3) . . ?
C18 C19 N15 105.7(3) . . ?
C18 C19 C21 130.0(3) . . ?
N15 C19 C21 124.3(3) . . ?
C27 N22 C23 118.7(3) . . ?
C27 N22 Fe1 120.7(2) . . ?
C23 N22 Fe1 120.2(3) . . ?
N22 C23 C24 119.7(4) . . ?
N22 C23 N28 111.0(3) . . ?
C24 C23 N28 129.3(3) . . ?
N25 C24 C23 121.6(4) . . ?
C26 N25 C24 118.5(3) . . ?
N25 C26 C27 120.5(4) . . ?
N22 C27 C26 121.0(3) . . ?
N22 C27 N35 111.5(3) . . ?
C26 C27 N35 127.5(4) . . ?
C32 N28 C23 133.5(3) . . ?
C32 N28 N29 110.4(3) . . ?
C23 N28 N29 116.0(3) . . ?
C30 N29 N28 105.5(3) . . ?
C30 N29 Fe1 141.6(3) . . ?
N28 N29 Fe1 111.9(2) . . ?
N29 C30 C31 110.1(3) . . ?
N29 C30 C33 122.1(3) . . ?
C31 C30 C33 127.8(4) . . ?
C32 C31 C30 107.7(4) . . ?
C31 C32 N28 106.3(3) . . ?
C31 C32 C34 129.7(4) . . ?
N28 C32 C34 124.0(4) . . ?
C39 N35 N36 111.1(3) . . ?
C39 N35 C27 133.7(3) . . ?
N36 N35 C27 114.8(3) . . ?
C37 N36 N35 105.4(3) . . ?
C37 N36 Fe1 142.2(3) . . ?
N35 N36 Fe1 112.5(2) . . ?
N36 C37 C38 109.8(3) . . ?
N36 C37 C40 123.1(4) . . ?
C38 C37 C40 127.0(3) . . ?
C39 C38 C37 108.5(3) . . ?
C38 C39 N35 105.3(3) . . ?
C38 C39 C41 129.9(4) . . ?
N35 C39 C41 124.8(3) . . ?
N63 Fe42 N43 179.50(14) . . ?
N63 Fe42 N50 100.14(12) . . ?
N43 Fe42 N50 80.21(12) . . ?
N63 Fe42 N70 80.35(13) . . ?
N43 Fe42 N70 99.30(13) . . ?
N50 Fe42 N70 90.60(12) . . ?
N63 Fe42 N77 80.13(13) . . ?
N43 Fe42 N77 100.21(13) . . ?
N50 Fe42 N77 93.37(13) . . ?
N70 Fe42 N77 160.47(12) . . ?
N63 Fe42 N57 99.32(12) . . ?
N43 Fe42 N57 80.33(12) . . ?
N50 Fe42 N57 160.54(12) . . ?
N70 Fe42 N57 92.45(12) . . ?
N77 Fe42 N57 90.15(13) . . ?
C48 N43 C44 118.7(3) . . ?
C48 N43 Fe42 120.7(2) . . ?
C44 N43 Fe42 120.5(2) . . ?
N43 C44 C45 119.9(3) . . ?
N43 C44 N49 111.1(3) . . ?
C45 C44 N49 128.9(3) . . ?
N46 C45 C44 120.5(4) . . ?
C45 N46 C47 119.8(3) . . ?
N46 C47 C48 119.8(4) . . ?
N43 C48 C47 121.1(3) . . ?
N43 C48 N56 111.1(3) . . ?
C47 C48 N56 127.7(3) . . ?
C53 N49 C44 134.0(3) . . ?
C53 N49 N50 110.8(3) . . ?
C44 N49 N50 115.1(3) . . ?
C51 N50 N49 104.7(3) . . ?
C51 N50 Fe42 142.6(3) . . ?
N49 N50 Fe42 112.5(2) . . ?
N50 C51 C52 110.5(3) . . ?
N50 C51 C54 121.9(3) . . ?
C52 C51 C54 127.6(4) . . ?
C53 C52 C51 108.3(4) . . ?
C52 C53 N49 105.6(3) . . ?
C52 C53 C55 130.5(4) . . ?
N49 C53 C55 123.8(3) . . ?
C60 N56 N57 110.8(3) . . ?
C60 N56 C48 133.4(3) . . ?
N57 N56 C48 115.6(3) . . ?
C58 N57 N56 105.2(3) . . ?
C58 N57 Fe42 142.3(2) . . ?
N56 N57 Fe42 112.0(2) . . ?
N57 C58 C59 110.8(3) . . ?
N57 C58 C61 120.9(3) . . ?
C59 C58 C61 128.3(3) . . ?
C60 C59 C58 107.3(3) . . ?
C59 C60 N56 105.9(3) . . ?
C59 C60 C62 130.0(4) . . ?
N56 C60 C62 124.1(3) . . ?
C64 N63 C68 119.1(3) . . ?
C64 N63 Fe42 120.5(3) . . ?
C68 N63 Fe42 120.4(3) . . ?
N63 C64 C65 120.5(4) . . ?
N63 C64 N69 111.1(3) . . ?
C65 C64 N69 128.4(4) . . ?
N66 C65 C64 120.6(4) . . ?
C65 N66 C67 119.4(3) . . ?
N66 C67 C68 120.6(4) . . ?
N63 C68 N76 111.5(3) . . ?
N63 C68 C67 119.8(4) . . ?
N76 C68 C67 128.8(4) . . ?
C73 N69 C64 133.5(3) . . ?
C73 N69 N70 110.6(3) . . ?
C64 N69 N70 115.8(3) . . ?
C71 N70 N69 105.7(3) . . ?
C71 N70 Fe42 142.4(3) . . ?
N69 N70 Fe42 111.8(2) . . ?
N70 C71 C72 109.8(3) . . ?
N70 C71 C74 122.9(4) . . ?
C72 C71 C74 127.3(4) . . ?
C73 C72 C71 107.8(4) . . ?
C72 C73 N69 106.1(3) . . ?
C72 C73 C75 130.4(4) . . ?
N69 C73 C75 123.4(3) . . ?
C80 N76 C68 132.9(3) . . ?
C80 N76 N77 110.8(3) . . ?
C68 N76 N77 115.7(3) . . ?
C78 N77 N76 105.3(3) . . ?
C78 N77 Fe42 141.8(3) . . ?
N76 N77 Fe42 112.3(2) . . ?
N77 C78 C79 110.2(4) . . ?
N77 C78 C81 121.8(4) . . ?
C79 C78 C81 128.1(4) . . ?
C80 C79 C78 108.0(4) . . ?
C79 C80 N76 105.9(4) . . ?
C79 C80 C82 129.8(4) . . ?
N76 C80 C82 124.4(4) . . ?
F86 B83 F85 110.8(4) . . ?
F86 B83 F84 108.3(4) . . ?
F85 B83 F84 110.2(4) . . ?
F86 B83 F87 108.5(4) . . ?
F85 B83 F87 109.7(4) . . ?
F84 B83 F87 109.3(4) . . ?
F91B B88 F90B 114.3(7) . . ?
F91B B88 F92B 121.3(7) . . ?
F90B B88 F92B 104.5(6) . . ?
F92C B88 F90C 127.9(11) . . ?
F89A B88 F92A 113.5(8) . . ?
F89A B88 F91A 125.3(7) . . ?
F92A B88 F91A 99.2(7) . . ?
F92C B88 F91C 118.6(10) . . ?
F90C B88 F91C 107.0(9) . . ?
F89A B88 F90A 111.4(6) . . ?
F92A B88 F90A 108.0(6) . . ?
F91A B88 F90A 97.2(5) . . ?
F92C B88 F89B 111.0(9) . . ?
F91B B88 F89B 102.2(6) . . ?
F90B B88 F89B 111.3(7) . . ?
F92B B88 F89B 102.5(6) . . ?
F90C B88 F89B 92.4(8) . . ?
F91C B88 F89B 89.2(6) . . ?
F97A B93A F96A 110.9(11) . . ?
F97A B93A F95A 111.1(10) . . ?
F96A B93A F95A 109.1(13) . . ?
F97A B93A F94A 109.1(13) . . ?
F96A B93A F94A 108.6(9) . . ?
F95A B93A F94A 108.0(11) . . ?
F97B B93B F95B 114.7(16) . . ?
F97B B93B F96B 107.7(15) . . ?
F95B B93B F96B 108.7(15) . . ?
F97B B93B F94B 111.4(15) . . ?
F95B B93B F94B 109.8(15) . . ?
F96B B93B F94B 103.9(14) . . ?
F95C B93C F97C 109.2(17) . . ?
F95C B93C F96C 111.4(18) . . ?
F97C B93C F96C 109.3(17) . . ?
F95C B93C F94C 106.3(16) . . ?
F97C B93C F94C 111.0(18) . . ?
F96C B93C F94C 109.7(18) . . ?
F100A B98A F101A 113.8(11) . . ?
F100A B98A F99A 111.3(10) . . ?
F101A B98A F99A 107.5(11) . . ?
F100A B98A F102A 110.7(11) . . ?
F101A B98A F102A 103.7(10) . . ?
F99A B98A F102A 109.4(11) . . ?
F101B B98B F99B 115.0(9) . . ?
F101B B98B F100B 112.0(9) . . ?
F99B B98B F100B 111.0(9) . . ?
F102C B98B F100C 115.4(10) . . ?
F102C B98B F99C 112.7(11) . . ?
F100C B98B F99C 104.4(10) . . ?
F102C B98B F101C 110.3(11) . . ?
F100C B98B F101C 107.3(10) . . ?
F99C B98B F101C 106.1(11) . . ?
F101B B98B F102B 108.7(8) . . ?
F99B B98B F102B 105.7(8) . . ?
F100B B98B F102B 103.5(8) . . ?
O104 C103 C105 121.5(5) . . ?
O104 C103 C106 122.0(5) . . ?
C105 C103 C106 116.4(5) . . ?

loop_
_geom_bond_atom_site_label_1
_geom_bond_atom_site_label_2
_geom_bond_distance
_geom_bond_site_symmetry_2
_geom_bond_publ_flag
Fe1 N2 1.880(3) . ?
Fe1 N22 1.882(3) . ?
Fe1 N16 1.976(3) . ?
Fe1 N29 1.981(3) . ?
Fe1 N36 1.986(3) . ?
Fe1 N9 1.997(3) . ?
N2 C3 1.349(4) . ?
N2 C7 1.348(4) . ?
C3 C4 1.394(5) . ?
C3 N8 1.393(4) . ?
C4 N5 1.336(4) . ?
N5 C6 1.338(5) . ?
C6 C7 1.381(5) . ?
C7 N15 1.396(4) . ?
N8 C12 1.384(4) . ?
N8 N9 1.393(4) . ?
N9 C10 1.328(4) . ?
C10 C11 1.400(5) . ?
C10 C13 1.496(5) . ?
C11 C12 1.360(5) . ?
C12 C14 1.492(5) . ?
N15 C19 1.374(4) . ?
N15 N16 1.394(4) . ?
N16 C17 1.322(4) . ?
C17 C18 1.413(5) . ?
C17 C20 1.486(5) . ?
C18 C19 1.353(5) . ?
C19 C21 1.487(5) . ?
N22 C27 1.336(5) . ?
N22 C23 1.354(4) . ?
C23 C24 1.382(5) . ?
C23 N28 1.387(5) . ?
C24 N25 1.341(5) . ?
N25 C26 1.336(5) . ?
C26 C27 1.389(5) . ?
C27 N35 1.404(4) . ?
N28 C32 1.378(5) . ?
N28 N29 1.403(4) . ?
N29 C30 1.329(5) . ?
C30 C31 1.413(5) . ?
C30 C33 1.491(5) . ?
C31 C32 1.359(5) . ?
C32 C34 1.493(5) . ?
N35 C39 1.377(4) . ?
N35 N36 1.400(4) . ?
N36 C37 1.330(4) . ?
C37 C38 1.406(5) . ?
C37 C40 1.490(5) . ?
C38 C39 1.363(5) . ?
C39 C41 1.489(5) . ?
Fe42 N63 1.884(3) . ?
Fe42 N43 1.885(3) . ?
Fe42 N50 1.967(3) . ?
Fe42 N70 1.979(3) . ?
Fe42 N77 1.984(3) . ?
Fe42 N57 1.989(3) . ?
N43 C48 1.338(4) . ?
N43 C44 1.343(4) . ?
C44 C45 1.390(5) . ?
C44 N49 1.395(4) . ?
C45 N46 1.331(5) . ?
N46 C47 1.334(5) . ?
C47 C48 1.382(5) . ?
C48 N56 1.409(4) . ?
N49 C53 1.378(4) . ?
N49 N50 1.407(4) . ?
N50 C51 1.331(4) . ?
C51 C52 1.401(5) . ?
C51 C54 1.495(5) . ?
C52 C53 1.357(5) . ?
C53 C55 1.488(5) . ?
N56 C60 1.373(5) . ?
N56 N57 1.399(4) . ?
N57 C58 1.321(4) . ?
C58 C59 1.405(5) . ?
C58 C61 1.509(5) . ?
C59 C60 1.366(5) . ?
C60 C62 1.489(5) . ?
N63 C64 1.340(4) . ?
N63 C68 1.346(5) . ?
C64 C65 1.386(5) . ?
C64 N69 1.397(5) . ?
C65 N66 1.328(5) . ?
N66 C67 1.336(5) . ?
C67 C68 1.393(5) . ?
C68 N76 1.392(5) . ?
N69 C73 1.378(5) . ?
N69 N70 1.403(4) . ?
N70 C71 1.328(5) . ?
C71 C72 1.421(5) . ?
C71 C74 1.497(5) . ?
C72 C73 1.360(5) . ?
C73 C75 1.479(5) . ?
N76 C80 1.378(5) . ?
N76 N77 1.399(4) . ?
N77 C78 1.334(5) . ?
C78 C79 1.405(6) . ?
C78 C81 1.497(6) . ?
C79 C80 1.362(5) . ?
C80 C82 1.484(5) . ?
B83 F86 1.369(5) . ?
B83 F85 1.374(6) . ?
B83 F84 1.381(6) . ?
B83 F87 1.380(6) . ?
B88 F92C 1.244(11) . ?
B88 F89A 1.287(9) . ?
B88 F91B 1.345(8) . ?
B88 F90B 1.368(8) . ?
B88 F92B 1.385(9) . ?
B88 F90C 1.415(12) . ?
B88 F92A 1.417(9) . ?
B88 F91A 1.450(8) . ?
B88 F91C 1.453(11) . ?
B88 F90A 1.460(7) . ?
B88 F89B 1.477(7) . ?
B93A F97A 1.366(12) . ?
B93A F96A 1.383(16) . ?
B93A F95A 1.402(12) . ?
B93A F94A 1.404(14) . ?
B93B F97B 1.379(17) . ?
B93B F95B 1.381(17) . ?
B93B F96B 1.391(18) . ?
B93B F94B 1.393(17) . ?
B93C F95C 1.379(19) . ?
B93C F97C 1.385(19) . ?
B93C F96C 1.386(19) . ?
B93C F94C 1.393(19) . ?
B98A F100A 1.319(14) . ?
B98A F101A 1.378(15) . ?
B98A F99A 1.407(14) . ?
B98A F102A 1.425(14) . ?
B98B F102C 1.330(12) . ?
B98B F101B 1.339(11) . ?
B98B F99B 1.369(11) . ?
B98B F100B 1.392(11) . ?
B98B F100C 1.403(13) . ?
B98B F99C 1.419(13) . ?
B98B F101C 1.451(13) . ?
B98B F102B 1.450(10) . ?
C103 O104 1.207(5) . ?
C103 C105 1.476(7) . ?
C103 C106 1.477(7) . ?
